data_7023717
loop_
_publ_author_name
'Sawinski, Peter Klaus'
'Deringer, Volker L.'
'Dronskowski, Richard'

_publ_section_title
;
 Completing a family: LiCN3H4, the lightest alkali metal guanidinate.
;
_journal_issue 42
_journal_name_full 'Dalton transactions (Cambridge, England : 2003)'
_journal_page_first 15080
_journal_page_last 15087
_journal_paper_doi 10.1039/c3dt51820e
_journal_volume 42
_journal_year 2013
_chemical_formula_sum 'C H4 Li N3'
_chemical_formula_weight 65.01
_chemical_name_systematic
;
 Lithium guanidinate
;
_space_group_IT_number 14
_symmetry_cell_setting monoclinic
_symmetry_Int_Tables_number 14
_symmetry_space_group_name_Hall '-P 2ybc'
_symmetry_space_group_name_H-M 'P 1 21/c 1'
_atom_sites_solution_hydrogens geom
_atom_sites_solution_primary direct
_atom_sites_solution_secondary difmap
_audit_creation_method SHELXL-97
_cell_angle_alpha 90.00
_cell_angle_beta 103.315(3)
_cell_angle_gamma 90.00
_cell_formula_units_Z 4
_cell_length_a 7.2506(19)
_cell_length_b 4.5319(12)
_cell_length_c 9.051(2)
_cell_measurement_temperature 100(2)
_cell_volume 289.41(13)
_computing_cell_refinement 'Bruker SAINT'
_computing_data_collection 'Bruker APEX2'
_computing_data_reduction 'Bruker SAINT'
_computing_molecular_graphics Diamond
_computing_publication_material 'Bruker SHELXTL'
_computing_structure_refinement 'SHELXL-97 (Sheldrick, 2008)'
_computing_structure_solution 'SHELXS-97 (Sheldrick, 2008)'
_diffrn_ambient_temperature 100(2)
_diffrn_measured_fraction_theta_full 1.000
_diffrn_measured_fraction_theta_max 1.000
_diffrn_measurement_device_type 'Bruker APEX-II CCD'
_diffrn_measurement_method '\f and \w scans'
_diffrn_radiation_monochromator 'multilayer optics'
_diffrn_radiation_source microsource
_diffrn_radiation_type MoK\a
_diffrn_radiation_wavelength 0.71073
_diffrn_reflns_av_R_equivalents 0.0381
_diffrn_reflns_av_sigmaI/netI 0.0250
_diffrn_reflns_limit_h_max 9
_diffrn_reflns_limit_h_min -9
_diffrn_reflns_limit_k_max 5
_diffrn_reflns_limit_k_min -5
_diffrn_reflns_limit_l_max 11
_diffrn_reflns_limit_l_min -11
_diffrn_reflns_number 3288
_diffrn_reflns_theta_full 26.64
_diffrn_reflns_theta_max 26.64
_diffrn_reflns_theta_min 2.89
_exptl_absorpt_coefficient_mu 0.104
_exptl_absorpt_correction_T_max 0.9917
_exptl_absorpt_correction_T_min 0.9806
_exptl_absorpt_correction_type empirical
_exptl_absorpt_process_details PLATON
_exptl_crystal_colour colorless
_exptl_crystal_density_diffrn 1.492
_exptl_crystal_density_method 'not measured'
_exptl_crystal_description plate
_exptl_crystal_F_000 136
_exptl_crystal_size_max 0.19
_exptl_crystal_size_mid 0.08
_exptl_crystal_size_min 0.08
_refine_diff_density_max 0.200
_refine_diff_density_min -0.261
_refine_diff_density_rms 0.046
_refine_ls_extinction_method none
_refine_ls_goodness_of_fit_ref 1.098
_refine_ls_hydrogen_treatment mixed
_refine_ls_matrix_type full
_refine_ls_number_parameters 59
_refine_ls_number_reflns 607
_refine_ls_number_restraints 0
_refine_ls_restrained_S_all 1.098
_refine_ls_R_factor_all 0.0387
_refine_ls_R_factor_gt 0.0347
_refine_ls_shift/su_max 0.000
_refine_ls_shift/su_mean 0.000
_refine_ls_structure_factor_coef Fsqd
_refine_ls_weighting_details 'calc w=1/[\s^2^(Fo^2^)+(0.0401P)^2^+0.1292P] where P=(Fo^2^+2Fc^2^)/3'
_refine_ls_weighting_scheme calc
_refine_ls_wR_factor_gt 0.0842
_refine_ls_wR_factor_ref 0.0884
_reflns_number_gt 554
_reflns_number_total 607
_reflns_threshold_expression >2\s(I)
_cod_data_source_file c3dt51820e.cif
_cod_data_source_block liCN3H4_100K
_cod_original_sg_symbol_Hall -P_2ybc
_cod_database_code 7023717

loop_
_symmetry_equiv_pos_as_xyz
'x, y, z'
'-x, y+1/2, -z+1/2'
'-x, -y, -z'
'x, -y-1/2, z-1/2'

loop_
_atom_site_label
_atom_site_type_symbol
_atom_site_fract_x
_atom_site_fract_y
_atom_site_fract_z
_atom_site_U_iso_or_equiv
_atom_site_adp_type
_atom_site_occupancy
_atom_site_symmetry_multiplicity
_atom_site_calc_flag
Li1 Li 0.8501(3) 0.8805(5) 0.5194(3) 0.0145(5) Uani 1 1 d
C1 C 0.75160(17) 0.3710(3) 0.30125(14) 0.0104(3) Uani 1 1 d
N1 N 0.68905(16) 0.5133(3) 0.41946(13) 0.0114(3) Uani 1 1 d
N2 N 0.68458(16) 0.4525(3) 0.15759(12) 0.0121(3) Uani 1 1 d
N3 N 0.88052(15) 0.1616(2) 0.34625(12) 0.0120(3) Uani 1 1 d
H1 H 0.685(2) 0.386(4) 0.496(2) 0.020(2) Uiso 1 1 d
H2 H 0.580(3) 0.606(4) 0.3875(19) 0.020(2) Uiso 1 1 d
H3 H 0.596(3) 0.583(4) 0.1517(18) 0.020(2) Uiso 1 1 d
H4 H 0.908(2) 0.080(4) 0.265(2) 0.020(2) Uiso 1 1 d

loop_
_atom_site_aniso_label
_atom_site_aniso_U_11
_atom_site_aniso_U_22
_atom_site_aniso_U_33
_atom_site_aniso_U_23
_atom_site_aniso_U_13
_atom_site_aniso_U_12
Li1 0.0146(11) 0.0160(11) 0.0131(11) -0.0005(9) 0.0037(9) 0.0012(9)
C1 0.0099(6) 0.0095(6) 0.0120(6) -0.0011(5) 0.0032(5) -0.0037(5)
N1 0.0118(6) 0.0124(6) 0.0105(6) 0.0010(4) 0.0034(4) 0.0018(4)
N2 0.0110(6) 0.0133(6) 0.0119(6) 0.0017(4) 0.0024(4) 0.0025(4)
N3 0.0132(6) 0.0131(6) 0.0102(6) -0.0004(4) 0.0036(4) 0.0018(4)

loop_
_atom_type_symbol
_atom_type_description
_atom_type_scat_dispersion_real
_atom_type_scat_dispersion_imag
_atom_type_scat_source
C C 0.0033 0.0016 'International Tables Vol C Tables 4.2.6.8 and 6.1.1.4'
H H 0.0000 0.0000 'International Tables Vol C Tables 4.2.6.8 and 6.1.1.4'
N N 0.0061 0.0033 'International Tables Vol C Tables 4.2.6.8 and 6.1.1.4'
Li Li -0.0003 0.0001 'International Tables Vol C Tables 4.2.6.8 and 6.1.1.4'

loop_
_geom_angle_atom_site_label_1
_geom_angle_atom_site_label_2
_geom_angle_atom_site_label_3
_geom_angle
_geom_angle_site_symmetry_1
_geom_angle_site_symmetry_3
N3 Li1 N2 106.31(11) 3_766 4_576
N3 Li1 N3 104.60(10) 3_766 1_565
N2 Li1 N3 114.26(11) 4_576 1_565
N3 Li1 N1 122.40(12) 3_766 .
N2 Li1 N1 101.94(10) 4_576 .
N3 Li1 N1 107.77(11) 1_565 .
N3 Li1 Li1 52.52(9) 3_766 3_776
N2 Li1 Li1 124.46(15) 4_576 3_776
N3 Li1 Li1 52.08(9) 1_565 3_776
N1 Li1 Li1 133.39(15) . 3_776
N3 C1 N2 124.79(12) . .
N3 C1 N1 114.87(11) . .
N2 C1 N1 120.33(12) . .
C1 N1 Li1 116.26(10) . .
C1 N1 H1 111.1(10) . .
Li1 N1 H1 106.6(10) . .
C1 N1 H2 112.9(11) . .
Li1 N1 H2 97.6(11) . .
H1 N1 H2 111.5(15) . .
C1 N2 Li1 124.10(11) . 4_575
C1 N2 H3 110.4(11) . .
Li1 N2 H3 103.9(11) 4_575 .
C1 N3 Li1 138.78(11) . 3_766
C1 N3 Li1 118.78(10) . 1_545
Li1 N3 Li1 75.40(10) 3_766 1_545
C1 N3 H4 108.7(11) . .
Li1 N3 H4 94.9(11) 3_766 .
Li1 N3 H4 117.2(11) 1_545 .

loop_
_geom_bond_atom_site_label_1
_geom_bond_atom_site_label_2
_geom_bond_distance
_geom_bond_site_symmetry_2
Li1 N3 2.058(3) 3_766
Li1 N2 2.066(2) 4_576
Li1 N3 2.071(3) 1_565
Li1 N1 2.113(3) .
Li1 Li1 2.525(4) 3_776
C1 N3 1.3285(17) .
C1 N2 1.3313(17) .
C1 N1 1.4107(17) .
N1 H1 0.906(18) .
N1 H2 0.884(18) .
N2 Li1 2.066(2) 4_575
N2 H3 0.864(18) .
N3 Li1 2.058(3) 3_766
N3 Li1 2.071(3) 1_545
N3 H4 0.890(18) .
